data_7064300
loop_
_publ_author_name
'Rayasingh, Amlan Ranjan'
'Manivannan, Vadivelu'

_publ_section_title
;
 Dinuclear palladium(ii) complexes of
 N-(imidazo[1,5-a]pyridin-1-yl)picolinimidamides: highly active catalysts
 for C--C and C--P bond formation
;
_journal_issue 13
_journal_name_full 'New Journal of Chemistry'
_journal_page_first 5541
_journal_page_last 5550
_journal_paper_doi 10.1039/D5NJ04746C
_journal_volume 50
_journal_year 2026
_chemical_formula_moiety '2(C20 H17 N5 O)'
_chemical_formula_sum 'C40 H34 N10 O2'
_chemical_formula_weight 686.77
_space_group_crystal_system triclinic
_space_group_IT_number 2
_space_group_name_Hall '-P 1'
_space_group_name_H-M_alt 'P -1'
_atom_sites_solution_hydrogens geom
_atom_sites_solution_primary dual
_audit_creation_date 2025-06-13
_audit_creation_method
;
Olex2 1.5
(compiled 2023.08.24 svn.re1ec1418 for OlexSys, GUI svn.r6817)
;
_audit_update_record
;
2025-10-16 deposited with the CCDC.	2026-03-02 downloaded from the CCDC.
;
_cell_angle_alpha 103.728(7)
_cell_angle_beta 91.311(7)
_cell_angle_gamma 104.029(8)
_cell_formula_units_Z 2
_cell_length_a 11.8050(10)
_cell_length_b 11.9329(10)
_cell_length_c 13.5763(12)
_cell_measurement_reflns_used 1639
_cell_measurement_temperature 297
_cell_measurement_theta_max 22.1940
_cell_measurement_theta_min 2.5550
_cell_volume 1795.8(3)
_computing_cell_refinement 'CrysAlisPro 1.171.40.23a (Rigaku OD, 2018)'
_computing_data_collection 'CrysAlisPro 1.171.40.23a (Rigaku OD, 2018)'
_computing_data_reduction 'CrysAlisPro 1.171.40.23a (Rigaku OD, 2018)'
_computing_molecular_graphics 'Olex2 1.5 (Dolomanov et al., 2009)'
_computing_publication_material 'Olex2 1.5 (Dolomanov et al., 2009)'
_computing_structure_refinement 'SHELXL 2018/3 (Sheldrick, 2015)'
_computing_structure_solution 'SHELXT 2018/2 (Sheldrick, 2018)'
_diffrn_ambient_temperature 297
_diffrn_detector 'CCD plate'
_diffrn_detector_area_resol_mean 16.2760
_diffrn_detector_type Eos
_diffrn_measured_fraction_theta_full 0.9992
_diffrn_measured_fraction_theta_max 0.8605
_diffrn_measurement_details
;
List of Runs (angles in degrees, time in seconds):

  # Type    Start    End  Width  t~exp~   \w     \q     \k     \f   Frames
#--------------------------------------------------------------------------
  1  \w    -26.00   8.00   1.00   10.66    --  -17.56 -77.00  90.00   34
  2  \w     41.00  67.00   1.00   10.66    --   20.76-178.00 120.00   26
  3  \w     30.00  63.00   1.00   10.66    --   20.76 -99.00 -30.00   33
  4  \w      7.00  90.00   1.00   10.66    --   20.76  57.00  90.00   83
  5  \w    -48.00  11.00   1.00   10.66    --   20.76 -57.00-180.00   59
  6  \w    -20.00  54.00   1.00   10.66    --   20.76 -99.00-120.00   74
  7  \w    -48.00  30.00   1.00   10.66    --   20.76 -57.00 -60.00   78
;
_diffrn_measurement_device 'four-circle diffractometer'
_diffrn_measurement_device_type 'SuperNova, Single source at offset/far, Eos'
_diffrn_measurement_method '\w scans'
_diffrn_measurement_specimen_support 'Mitegen 50um'
_diffrn_orient_matrix_type 'CrysAlisPro convention (1999,Acta A55,543-557)'
_diffrn_orient_matrix_UB_11 0.0168801000
_diffrn_orient_matrix_UB_12 0.0616064000
_diffrn_orient_matrix_UB_13 0.0013003000
_diffrn_orient_matrix_UB_21 0.0598210000
_diffrn_orient_matrix_UB_22 -0.0007118000
_diffrn_orient_matrix_UB_23 0.0040110000
_diffrn_orient_matrix_UB_31 -0.0004531000
_diffrn_orient_matrix_UB_32 -0.0144589000
_diffrn_orient_matrix_UB_33 -0.0538137000
_diffrn_radiation_collimation 0.3
_diffrn_radiation_monochromator mirror
_diffrn_radiation_probe x-ray
_diffrn_radiation_type 'Mo K\a'
_diffrn_radiation_wavelength 0.71073
_diffrn_reflns_av_R_equivalents 0.0369
_diffrn_reflns_av_unetI/netI 0.0960
_diffrn_reflns_Laue_measured_fraction_full 0.998
_diffrn_reflns_Laue_measured_fraction_max 0.998
_diffrn_reflns_limit_h_max 12
_diffrn_reflns_limit_h_min -14
_diffrn_reflns_limit_k_max 14
_diffrn_reflns_limit_k_min -14
_diffrn_reflns_limit_l_max 16
_diffrn_reflns_limit_l_min -16
_diffrn_reflns_number 11759
_diffrn_reflns_point_group_measured_fraction_full 0.998
_diffrn_reflns_point_group_measured_fraction_max 0.998
_diffrn_reflns_theta_full 24.998
_diffrn_reflns_theta_max 24.998
_diffrn_reflns_theta_min 2.198
_diffrn_source 'micro-focus sealed X-ray tube'
_diffrn_source_current 24.0
_diffrn_source_power 1.2
_diffrn_source_target Mo
_diffrn_source_type 'SuperNova (Mo) X-ray Source'
_diffrn_source_voltage 50.0
_exptl_absorpt_coefficient_mu 0.083
_exptl_absorpt_correction_T_max 1.00000
_exptl_absorpt_correction_T_min 0.29710
_exptl_absorpt_correction_type multi-scan
_exptl_absorpt_process_details
;
CrysAlisPro 1.171.40.23a (Rigaku Oxford Diffraction, 2018)
Empirical absorption correction using spherical harmonics,
 implemented in SCALE3 ABSPACK scaling algorithm.
;
_exptl_crystal_colour 'clear dark yellow'
_exptl_crystal_colour_lustre clear
_exptl_crystal_colour_modifier dark
_exptl_crystal_colour_primary yellow
_exptl_crystal_density_diffrn 1.270
_exptl_crystal_description needle
_exptl_crystal_F_000 720
_exptl_crystal_size_max 0.15
_exptl_crystal_size_mid 0.07
_exptl_crystal_size_min 0.05
_refine_diff_density_max 0.233
_refine_diff_density_min -0.184
_refine_diff_density_rms 0.043
_refine_ls_extinction_coef 0.0103(17)
_refine_ls_extinction_expression Fc^*^=kFc[1+0.001xFc^2^\l^3^/sin(2\q)]^-1/4^
_refine_ls_extinction_method 'SHELXL-2018/3 (Sheldrick 2018)'
_refine_ls_goodness_of_fit_ref 1.019
_refine_ls_hydrogen_treatment constr
_refine_ls_matrix_type full
_refine_ls_number_parameters 472
_refine_ls_number_reflns 6303
_refine_ls_number_restraints 348
_refine_ls_restrained_S_all 0.997
_refine_ls_R_factor_all 0.1661
_refine_ls_R_factor_gt 0.0745
_refine_ls_shift/su_max 0.000
_refine_ls_shift/su_mean 0.000
_refine_ls_structure_factor_coef Fsqd
_refine_ls_weighting_details 'w=1/[\s^2^(Fo^2^)+(0.0739P)^2^+0.5483P] where P=(Fo^2^+2Fc^2^)/3'
_refine_ls_weighting_scheme calc
_refine_ls_wR_factor_gt 0.1679
_refine_ls_wR_factor_ref 0.2329
_reflns_Friedel_coverage 0.000
_reflns_number_gt 2800
_reflns_number_total 6303
_reflns_threshold_expression 'I > 2\s(I)'
_cod_data_source_file d5nj04746c2.cif
_cod_data_source_block L1H
_cod_depositor_comments 'Adding full bibliography for 7064300--7064310.cif.'
_cod_database_code 7064300
_shelx_shelxl_version_number 2018/3
_chemical_oxdiff_formula CHNO
_chemical_oxdiff_usercomment Mo
_shelx_space_group_comment
;
The symmetry employed for this shelxl refinement is uniquely defined
by the following loop, which should always be used as a source of
symmetry information in preference to the above space-group names.
They are only intended as comments.
;
_shelx_estimated_absorpt_t_max 0.996
_shelx_estimated_absorpt_t_min 0.988
_diffrn_oxdiff_ac4_digest_frames
;
01f979b8b812d38d609286615115674173000275114
;
_olex2_refinement_description
;
1. Fixed Uiso
 At 1.2 times of:
  All C(H) groups, All N(H,H) groups
 At 1.5 times of:
  All C(H,H,H) groups
2. Uiso/Uaniso restraints and constraints
All non-hydrogen atoms have similar U: within 2A with sigma of 0.04 and sigma
for terminal atoms of 0.08 within 2A
3.a Aromatic/amide H refined with riding coordinates:
 C1(H1), C3(H3), C4(H4), C9(H9), C10(H10), C11(H11), C12(H12), C15(H15),
 C16(H16), C17(H17), C18(H18), C2(H2), C21(H21), C22(H22), C23(H23), C24(H24),
 C29(H29), C30(H30), C31(H31), C32(H32), C35(H35), C36(H36), C37(H37), C38(H38)
3.b X=CH2 refined with riding coordinates:
 N2(H2A,H2B), N7(H7A,H7B)
3.c Idealised Me refined as rotating group:
 C20(H20A,H20B,H20C), C40(H40A,H40B,H40C)
;
_olex2_submission_special_instructions 'No special instructions were received'
_oxdiff_exptl_absorpt_empirical_details
;
Empirical correction (ABSPACK) includes:
- Absorption correction using spherical harmonics
- Frame scaling
;
_oxdiff_exptl_absorpt_empirical_full_max 2.848
_oxdiff_exptl_absorpt_empirical_full_min 0.425

loop_
_space_group_symop_operation_xyz
'x, y, z'
'-x, -y, -z'

loop_
_atom_site_label
_atom_site_type_symbol
_atom_site_fract_x
_atom_site_fract_y
_atom_site_fract_z
_atom_site_U_iso_or_equiv
_atom_site_adp_type
_atom_site_occupancy
_atom_site_site_symmetry_order
_atom_site_calc_flag
_atom_site_refinement_flags_posn
_atom_site_refinement_flags_adp
_atom_site_refinement_flags_occupancy
_atom_site_disorder_assembly
_atom_site_disorder_group
O1 O 1.1104(3) 0.3856(3) 0.4468(2) 0.0926(11) Uani 1 1 d . U . . .
N1 N 0.6156(5) 0.0204(4) -0.0775(3) 0.1049(16) Uani 1 1 d . U . . .
N2 N 0.8061(4) 0.0621(3) 0.0483(3) 0.0997(14) Uani 1 1 d . U . . .
H2A H 0.866756 0.070289 0.088212 0.120 Uiso 1 1 calc R U . . .
H2B H 0.760543 -0.007609 0.022696 0.120 Uiso 1 1 calc R U . . .
N3 N 0.8416(3) 0.2684(3) 0.0579(3) 0.0661(10) Uani 1 1 d . U . . .
N4 N 0.9857(3) 0.2286(3) 0.1718(3) 0.0662(10) Uani 1 1 d . U . . .
N5 N 1.0923(3) 0.4151(3) 0.2321(3) 0.0622(9) Uani 1 1 d . U . . .
C1 C 0.5139(7) -0.0015(6) -0.1374(5) 0.125(3) Uani 1 1 d . U . . .
H1 H 0.472581 -0.080508 -0.164020 0.150 Uiso 1 1 calc R U . . .
C3 C 0.5311(5) 0.2005(6) -0.1257(4) 0.121(2) Uani 1 1 d . U . . .
H3 H 0.503784 0.261284 -0.141855 0.145 Uiso 1 1 calc R U . . .
C4 C 0.6349(5) 0.2265(5) -0.0664(4) 0.0942(17) Uani 1 1 d . U . . .
H4 H 0.678114 0.305167 -0.041599 0.113 Uiso 1 1 calc R U . . .
C5 C 0.6740(4) 0.1341(4) -0.0442(3) 0.0726(14) Uani 1 1 d . U . . .
C6 C 0.7824(4) 0.1584(4) 0.0259(4) 0.0734(13) Uani 1 1 d . U . . .
C7 C 0.9395(4) 0.3009(4) 0.1268(3) 0.0630(11) Uani 1 1 d . U . . .
C8 C 1.0050(4) 0.4188(4) 0.1619(3) 0.0599(11) Uani 1 1 d . U . . .
C9 C 1.0054(4) 0.5281(4) 0.1401(3) 0.0734(13) Uani 1 1 d . U . . .
H9 H 0.947676 0.532239 0.094221 0.088 Uiso 1 1 calc R U . . .
C10 C 1.0895(5) 0.6274(4) 0.1857(4) 0.0836(14) Uani 1 1 d . U . . .
H10 H 1.090249 0.699846 0.171113 0.100 Uiso 1 1 calc R U . . .
C11 C 1.1770(4) 0.6202(4) 0.2561(4) 0.0815(14) Uani 1 1 d . U . . .
H11 H 1.234577 0.688976 0.286886 0.098 Uiso 1 1 calc R U . . .
C12 C 1.1792(4) 0.5172(4) 0.2797(3) 0.0715(13) Uani 1 1 d . U . . .
H12 H 1.236867 0.514312 0.326205 0.086 Uiso 1 1 calc R U . . .
C13 C 1.0766(4) 0.2980(4) 0.2364(3) 0.0648(12) Uani 1 1 d . U . . .
C14 C 1.1493(4) 0.2551(4) 0.3007(4) 0.0669(12) Uani 1 1 d . U . . .
C15 C 1.1955(4) 0.1608(4) 0.2548(4) 0.0751(13) Uani 1 1 d . U . . .
H15 H 1.184327 0.130697 0.184592 0.090 Uiso 1 1 calc R U . . .
C16 C 1.2580(4) 0.1113(5) 0.3128(5) 0.0882(15) Uani 1 1 d . U . . .
H16 H 1.289124 0.048369 0.282178 0.106 Uiso 1 1 calc R U . . .
C17 C 1.2734(4) 0.1576(5) 0.4178(5) 0.0928(16) Uani 1 1 d . U . . .
H17 H 1.316344 0.125951 0.457396 0.111 Uiso 1 1 calc R U . . .
C18 C 1.2266(5) 0.2485(5) 0.4634(4) 0.0863(15) Uani 1 1 d . U . . .
H18 H 1.237665 0.278124 0.533690 0.104 Uiso 1 1 calc R U . . .
C19 C 1.1636(4) 0.2967(4) 0.4067(4) 0.0762(13) Uani 1 1 d . U . . .
C20 C 1.0960(6) 0.4083(5) 0.5533(4) 0.124(2) Uani 1 1 d . U . . .
H20A H 1.056097 0.335443 0.569435 0.186 Uiso 1 1 calc R U . . .
H20B H 1.050737 0.465883 0.571184 0.186 Uiso 1 1 calc R U . . .
H20C H 1.171515 0.438731 0.590953 0.186 Uiso 1 1 calc R U . . .
C2 C 0.4695(6) 0.0854(8) -0.1603(5) 0.125(3) Uani 1 1 d . U . . .
H2 H 0.398194 0.065975 -0.198951 0.150 Uiso 1 1 calc R U . . .
O2 O 0.3416(3) 0.4005(3) 0.9562(3) 0.1077(13) Uani 1 1 d . U . . .
N6 N 0.7011(4) 0.0994(3) 0.4817(3) 0.1055(16) Uani 1 1 d . U . . .
N7 N 0.5303(3) 0.1292(3) 0.5955(3) 0.0874(13) Uani 1 1 d . U . . .
H7A H 0.474874 0.133739 0.635023 0.105 Uiso 1 1 calc R U . . .
H7B H 0.552331 0.064088 0.578177 0.105 Uiso 1 1 calc R U . . .
N8 N 0.5594(3) 0.3259(3) 0.5799(3) 0.0711(11) Uani 1 1 d . U . . .
N9 N 0.3962(3) 0.2711(3) 0.6849(2) 0.0610(10) Uani 1 1 d . U . . .
N10 N 0.3693(3) 0.4498(3) 0.7468(3) 0.0740(11) Uani 1 1 d . U . . .
C40 C 0.3618(6) 0.4291(7) 1.0656(4) 0.160(3) Uani 1 1 d . U . . .
H40A H 0.366114 0.358763 1.086522 0.240 Uiso 1 1 calc R U . . .
H40B H 0.298603 0.458422 1.095986 0.240 Uiso 1 1 calc R U . . .
H40C H 0.434210 0.489210 1.087001 0.240 Uiso 1 1 calc R U . . .
C21 C 0.7836(5) 0.0760(5) 0.4195(5) 0.133(3) Uani 1 1 d . U . . .
H21 H 0.803292 0.003894 0.413669 0.159 Uiso 1 1 calc R U . . .
C22 C 0.8398(5) 0.1493(5) 0.3651(4) 0.110(2) Uani 1 1 d . U . . .
H22 H 0.893175 0.126979 0.320018 0.132 Uiso 1 1 calc R U . . .
C23 C 0.8162(5) 0.2551(5) 0.3781(5) 0.140(3) Uani 1 1 d . U . . .
H23 H 0.855745 0.310059 0.344185 0.168 Uiso 1 1 calc R U . . .
C24 C 0.7320(5) 0.2827(4) 0.4428(4) 0.120(2) Uani 1 1 d . U . . .
H24 H 0.714779 0.356438 0.452537 0.144 Uiso 1 1 calc R U . . .
C25 C 0.6751(4) 0.2018(3) 0.4916(3) 0.0695(13) Uani 1 1 d . U . . .
C26 C 0.5821(3) 0.2227(4) 0.5611(3) 0.0645(12) Uani 1 1 d . U . . .
C27 C 0.4750(3) 0.3512(3) 0.6453(3) 0.0659(12) Uani 1 1 d . U . . .
C28 C 0.4597(4) 0.4642(4) 0.6817(3) 0.0780(15) Uani 1 1 d . U . . .
C29 C 0.5096(4) 0.5775(4) 0.6690(4) 0.110(2) Uani 1 1 d . U . . .
H29 H 0.569883 0.588544 0.626573 0.132 Uiso 1 1 calc R U . . .
C30 C 0.4706(5) 0.6716(4) 0.7179(5) 0.144(3) Uani 1 1 d . U . . .
H30 H 0.503678 0.747536 0.709696 0.173 Uiso 1 1 calc R U . . .
C31 C 0.3776(5) 0.6526(4) 0.7827(5) 0.130(3) Uani 1 1 d . U . . .
H31 H 0.351255 0.717733 0.816380 0.156 Uiso 1 1 calc R U . . .
C32 C 0.3278(4) 0.5467(4) 0.7965(4) 0.0918(17) Uani 1 1 d . U . . .
H32 H 0.266713 0.536673 0.838283 0.110 Uiso 1 1 calc R U . . .
C33 C 0.3339(3) 0.3328(3) 0.7460(3) 0.0625(12) Uani 1 1 d . U . . .
C34 C 0.2408(3) 0.2793(3) 0.8034(3) 0.0590(11) Uani 1 1 d . U . . .
C35 C 0.1478(4) 0.1885(3) 0.7513(4) 0.0738(13) Uani 1 1 d . U . . .
H35 H 0.142007 0.166338 0.680515 0.089 Uiso 1 1 calc R U . . .
C36 C 0.0624(4) 0.1298(4) 0.8038(4) 0.0869(16) Uani 1 1 d . U . . .
H36 H 0.000180 0.068130 0.768418 0.104 Uiso 1 1 calc R U . . .
C37 C 0.0709(4) 0.1637(4) 0.9079(5) 0.0897(17) Uani 1 1 d . U . . .
H37 H 0.014119 0.124173 0.942838 0.108 Uiso 1 1 calc R U . . .
C38 C 0.1607(4) 0.2540(4) 0.9614(4) 0.0834(15) Uani 1 1 d . U . . .
H38 H 0.164097 0.276629 1.032073 0.100 Uiso 1 1 calc R U . . .
C39 C 0.2467(4) 0.3118(4) 0.9103(4) 0.0704(13) Uani 1 1 d . U . . .

loop_
_atom_site_aniso_label
_atom_site_aniso_U_11
_atom_site_aniso_U_22
_atom_site_aniso_U_33
_atom_site_aniso_U_23
_atom_site_aniso_U_13
_atom_site_aniso_U_12
O1 0.117(3) 0.100(2) 0.084(2) 0.0426(18) 0.045(2) 0.050(2)
N1 0.112(4) 0.087(3) 0.087(3) 0.000(3) 0.032(3) -0.010(3)
N2 0.093(3) 0.067(3) 0.143(4) 0.037(2) 0.027(3) 0.018(2)
N3 0.055(2) 0.065(2) 0.084(3) 0.0222(19) 0.020(2) 0.0223(19)
N4 0.059(2) 0.071(2) 0.082(3) 0.035(2) 0.030(2) 0.023(2)
N5 0.055(2) 0.068(2) 0.075(2) 0.0316(18) 0.0200(19) 0.0219(19)
C1 0.134(7) 0.098(5) 0.088(5) -0.012(4) 0.029(4) -0.043(5)
C3 0.089(4) 0.135(5) 0.118(5) 0.009(4) -0.022(4) 0.013(4)
C4 0.077(4) 0.083(4) 0.105(4) 0.004(3) -0.006(3) 0.008(3)
C5 0.071(3) 0.066(3) 0.071(3) 0.006(2) 0.031(3) 0.007(3)
C6 0.069(3) 0.073(3) 0.083(3) 0.024(3) 0.036(3) 0.020(3)
C7 0.057(3) 0.067(3) 0.075(3) 0.027(2) 0.026(2) 0.023(2)
C8 0.051(2) 0.066(3) 0.074(3) 0.030(2) 0.025(2) 0.022(2)
C9 0.071(3) 0.078(3) 0.087(3) 0.035(3) 0.021(3) 0.032(3)
C10 0.081(3) 0.065(3) 0.117(4) 0.040(3) 0.012(3) 0.025(3)
C11 0.078(3) 0.070(3) 0.101(4) 0.031(3) 0.005(3) 0.018(3)
C12 0.065(3) 0.078(3) 0.080(3) 0.033(3) 0.015(2) 0.018(3)
C13 0.058(3) 0.068(3) 0.079(3) 0.033(2) 0.031(2) 0.019(2)
C14 0.051(3) 0.076(3) 0.092(3) 0.049(3) 0.024(3) 0.023(2)
C15 0.065(3) 0.082(3) 0.096(3) 0.045(3) 0.029(3) 0.027(3)
C16 0.068(3) 0.090(3) 0.128(5) 0.054(3) 0.031(3) 0.032(3)
C17 0.073(3) 0.105(4) 0.123(5) 0.069(4) 0.019(3) 0.025(3)
C18 0.086(4) 0.100(4) 0.091(4) 0.053(3) 0.018(3) 0.028(3)
C19 0.075(3) 0.091(3) 0.081(3) 0.048(3) 0.026(3) 0.028(3)
C20 0.185(6) 0.130(5) 0.091(4) 0.048(3) 0.058(4) 0.078(5)
C2 0.103(5) 0.144(6) 0.095(5) 0.014(5) 0.006(4) -0.014(5)
O2 0.091(3) 0.132(3) 0.082(2) 0.008(2) 0.028(2) 0.011(2)
N6 0.111(3) 0.066(2) 0.150(4) 0.030(2) 0.089(3) 0.031(2)
N7 0.091(3) 0.064(2) 0.114(3) 0.027(2) 0.061(2) 0.022(2)
N8 0.062(2) 0.062(2) 0.090(3) 0.0174(18) 0.047(2) 0.0137(18)
N9 0.052(2) 0.061(2) 0.070(2) 0.0166(17) 0.0292(18) 0.0122(16)
N10 0.065(2) 0.057(2) 0.097(3) 0.0138(19) 0.044(2) 0.0113(18)
C40 0.141(6) 0.214(8) 0.081(4) -0.004(5) 0.023(4) 0.003(5)
C21 0.152(5) 0.079(3) 0.190(6) 0.044(4) 0.124(5) 0.050(4)
C22 0.112(4) 0.085(4) 0.142(5) 0.028(3) 0.085(4) 0.033(3)
C23 0.154(6) 0.101(4) 0.193(6) 0.056(4) 0.139(5) 0.054(4)
C24 0.137(5) 0.084(3) 0.165(5) 0.051(3) 0.111(4) 0.050(3)
C25 0.061(3) 0.055(2) 0.087(3) 0.009(2) 0.036(2) 0.009(2)
C26 0.055(3) 0.062(3) 0.069(3) 0.008(2) 0.027(2) 0.007(2)
C27 0.051(2) 0.064(3) 0.081(3) 0.016(2) 0.036(2) 0.012(2)
C28 0.067(3) 0.063(3) 0.101(3) 0.018(2) 0.052(3) 0.009(2)
C29 0.091(4) 0.067(3) 0.175(5) 0.033(3) 0.087(4) 0.014(3)
C30 0.135(5) 0.065(3) 0.242(7) 0.041(4) 0.120(5) 0.031(3)
C31 0.121(5) 0.066(3) 0.198(6) 0.017(4) 0.096(5) 0.023(3)
C32 0.084(3) 0.061(3) 0.127(4) 0.012(3) 0.057(3) 0.018(3)
C33 0.051(2) 0.059(2) 0.074(3) 0.014(2) 0.026(2) 0.008(2)
C34 0.051(2) 0.058(2) 0.076(3) 0.022(2) 0.033(2) 0.021(2)
C35 0.060(3) 0.061(3) 0.105(3) 0.026(2) 0.033(3) 0.016(2)
C36 0.065(3) 0.067(3) 0.133(5) 0.034(3) 0.041(3) 0.012(2)
C37 0.079(4) 0.083(3) 0.133(5) 0.056(3) 0.068(4) 0.036(3)
C38 0.085(4) 0.096(4) 0.088(3) 0.040(3) 0.050(3) 0.036(3)
C39 0.065(3) 0.071(3) 0.082(3) 0.023(2) 0.032(3) 0.024(2)

loop_
_atom_type_symbol
_atom_type_description
_atom_type_scat_dispersion_real
_atom_type_scat_dispersion_imag
_atom_type_scat_source
C C 0.0033 0.0016 'International Tables Vol C Tables 4.2.6.8 and 6.1.1.4'
H H 0.0000 0.0000 'International Tables Vol C Tables 4.2.6.8 and 6.1.1.4'
N N 0.0061 0.0033 'International Tables Vol C Tables 4.2.6.8 and 6.1.1.4'
O O 0.0106 0.0060 'International Tables Vol C Tables 4.2.6.8 and 6.1.1.4'

loop_
_geom_angle_atom_site_label_1
_geom_angle_atom_site_label_2
_geom_angle_atom_site_label_3
_geom_angle
_geom_angle_site_symmetry_1
_geom_angle_site_symmetry_3
_geom_angle_publ_flag
C19 O1 C20 116.9(4) . . ?
C5 N1 C1 116.0(6) . . ?
H2A N2 H2B 120.0 . . ?
C6 N2 H2A 120.0 . . ?
C6 N2 H2B 120.0 . . ?
C6 N3 C7 121.4(4) . . ?
C13 N4 C7 107.6(4) . . ?
C12 N5 C8 121.4(4) . . ?
C13 N5 C8 107.8(4) . . ?
C13 N5 C12 130.6(4) . . ?
N1 C1 H1 118.0 . . ?
C2 C1 N1 124.0(6) . . ?
C2 C1 H1 118.0 . . ?
C4 C3 H3 120.4 . . ?
C2 C3 H3 120.4 . . ?
C2 C3 C4 119.3(7) . . ?
C3 C4 H4 120.4 . . ?
C3 C4 C5 119.2(5) . . ?
C5 C4 H4 120.4 . . ?
N1 C5 C4 122.8(5) . . ?
N1 C5 C6 115.9(5) . . ?
C4 C5 C6 121.1(4) . . ?
N2 C6 C5 115.6(4) . . ?
N3 C6 N2 127.5(5) . . ?
N3 C6 C5 116.9(5) . . ?
N3 C7 C8 122.3(4) . . ?
N4 C7 N3 127.8(4) . . ?
N4 C7 C8 109.9(4) . . ?
N5 C8 C9 118.9(4) . . ?
C7 C8 N5 105.0(4) . . ?
C7 C8 C9 136.0(5) . . ?
C8 C9 H9 120.0 . . ?
C10 C9 C8 120.0(5) . . ?
C10 C9 H9 120.0 . . ?
C9 C10 H10 120.2 . . ?
C9 C10 C11 119.5(5) . . ?
C11 C10 H10 120.2 . . ?
C10 C11 H11 118.8 . . ?
C12 C11 C10 122.3(5) . . ?
C12 C11 H11 118.8 . . ?
N5 C12 H12 121.1 . . ?
C11 C12 N5 117.8(5) . . ?
C11 C12 H12 121.1 . . ?
N4 C13 N5 109.7(4) . . ?
N4 C13 C14 124.8(4) . . ?
N5 C13 C14 125.5(4) . . ?
C15 C14 C13 118.2(4) . . ?
C15 C14 C19 119.0(5) . . ?
C19 C14 C13 122.5(4) . . ?
C14 C15 H15 119.7 . . ?
C16 C15 C14 120.6(5) . . ?
C16 C15 H15 119.7 . . ?
C15 C16 H16 120.6 . . ?
C15 C16 C17 118.7(5) . . ?
C17 C16 H16 120.6 . . ?
C16 C17 H17 119.5 . . ?
C18 C17 C16 121.0(5) . . ?
C18 C17 H17 119.5 . . ?
C17 C18 H18 119.7 . . ?
C17 C18 C19 120.6(5) . . ?
C19 C18 H18 119.7 . . ?
O1 C19 C14 115.6(5) . . ?
C18 C19 O1 124.3(5) . . ?
C18 C19 C14 120.1(5) . . ?
O1 C20 H20A 109.5 . . ?
O1 C20 H20B 109.5 . . ?
O1 C20 H20C 109.5 . . ?
H20A C20 H20B 109.5 . . ?
H20A C20 H20C 109.5 . . ?
H20B C20 H20C 109.5 . . ?
C1 C2 H2 120.7 . . ?
C3 C2 C1 118.7(7) . . ?
C3 C2 H2 120.7 . . ?
C39 O2 C40 118.5(4) . . ?
C25 N6 C21 117.8(4) . . ?
H7A N7 H7B 120.0 . . ?
C26 N7 H7A 120.0 . . ?
C26 N7 H7B 120.0 . . ?
C26 N8 C27 120.7(3) . . ?
C33 N9 C27 107.2(3) . . ?
C32 N10 C28 121.0(4) . . ?
C33 N10 C28 108.3(3) . . ?
C33 N10 C32 130.7(3) . . ?
O2 C40 H40A 109.5 . . ?
O2 C40 H40B 109.5 . . ?
O2 C40 H40C 109.5 . . ?
H40A C40 H40B 109.5 . . ?
H40A C40 H40C 109.5 . . ?
H40B C40 H40C 109.5 . . ?
N6 C21 H21 117.7 . . ?
C22 C21 N6 124.5(5) . . ?
C22 C21 H21 117.7 . . ?
C21 C22 H22 121.2 . . ?
C23 C22 C21 117.5(5) . . ?
C23 C22 H22 121.2 . . ?
C22 C23 H23 120.3 . . ?
C22 C23 C24 119.4(5) . . ?
C24 C23 H23 120.3 . . ?
C23 C24 H24 120.2 . . ?
C25 C24 C23 119.6(5) . . ?
C25 C24 H24 120.2 . . ?
N6 C25 C24 121.0(4) . . ?
N6 C25 C26 115.5(4) . . ?
C24 C25 C26 123.4(4) . . ?
N7 C26 C25 114.4(4) . . ?
N8 C26 N7 127.5(4) . . ?
N8 C26 C25 118.1(4) . . ?
N9 C27 N8 126.7(4) . . ?
C28 C27 N8 123.6(3) . . ?
C28 C27 N9 109.6(3) . . ?
C27 C28 N10 104.8(3) . . ?
C27 C28 C29 136.3(4) . . ?
C29 C28 N10 118.9(4) . . ?
C28 C29 H29 119.9 . . ?
C30 C29 C28 120.2(4) . . ?
C30 C29 H29 119.9 . . ?
C29 C30 H30 120.5 . . ?
C29 C30 C31 119.0(5) . . ?
C31 C30 H30 120.5 . . ?
C30 C31 H31 118.7 . . ?
C32 C31 C30 122.7(4) . . ?
C32 C31 H31 118.7 . . ?
N10 C32 H32 120.9 . . ?
C31 C32 N10 118.2(4) . . ?
C31 C32 H32 120.9 . . ?
N9 C33 N10 110.1(3) . . ?
N9 C33 C34 123.9(4) . . ?
N10 C33 C34 126.0(3) . . ?
C35 C34 C33 119.0(4) . . ?
C35 C34 C39 118.5(4) . . ?
C39 C34 C33 122.3(4) . . ?
C34 C35 H35 119.7 . . ?
C34 C35 C36 120.5(4) . . ?
C36 C35 H35 119.7 . . ?
C35 C36 H36 120.3 . . ?
C37 C36 C35 119.4(5) . . ?
C37 C36 H36 120.3 . . ?
C36 C37 H37 119.3 . . ?
C38 C37 C36 121.5(4) . . ?
C38 C37 H37 119.3 . . ?
C37 C38 H38 120.1 . . ?
C37 C38 C39 119.7(5) . . ?
C39 C38 H38 120.1 . . ?
O2 C39 C34 115.1(4) . . ?
O2 C39 C38 124.5(4) . . ?
C38 C39 C34 120.4(4) . . ?

loop_
_geom_bond_atom_site_label_1
_geom_bond_atom_site_label_2
_geom_bond_distance
_geom_bond_site_symmetry_2
_geom_bond_publ_flag
O1 C19 1.371(5) . ?
O1 C20 1.429(5) . ?
N1 C1 1.368(8) . ?
N1 C5 1.327(5) . ?
N2 H2A 0.8600 . ?
N2 H2B 0.8600 . ?
N2 C6 1.344(6) . ?
N3 C6 1.293(5) . ?
N3 C7 1.386(5) . ?
N4 C7 1.370(5) . ?
N4 C13 1.337(5) . ?
N5 C8 1.403(5) . ?
N5 C12 1.394(5) . ?
N5 C13 1.380(5) . ?
C1 H1 0.9300 . ?
C1 C2 1.362(9) . ?
C3 H3 0.9300 . ?
C3 C4 1.377(7) . ?
C3 C2 1.352(8) . ?
C4 H4 0.9300 . ?
C4 C5 1.386(7) . ?
C5 C6 1.504(7) . ?
C7 C8 1.394(5) . ?
C8 C9 1.404(6) . ?
C9 H9 0.9300 . ?
C9 C10 1.351(6) . ?
C10 H10 0.9300 . ?
C10 C11 1.422(6) . ?
C11 H11 0.9300 . ?
C11 C12 1.348(6) . ?
C12 H12 0.9300 . ?
C13 C14 1.467(6) . ?
C14 C15 1.389(6) . ?
C14 C19 1.399(6) . ?
C15 H15 0.9300 . ?
C15 C16 1.385(6) . ?
C16 H16 0.9300 . ?
C16 C17 1.391(7) . ?
C17 H17 0.9300 . ?
C17 C18 1.362(7) . ?
C18 H18 0.9300 . ?
C18 C19 1.367(7) . ?
C20 H20A 0.9600 . ?
C20 H20B 0.9600 . ?
C20 H20C 0.9600 . ?
C2 H2 0.9300 . ?
O2 C40 1.443(6) . ?
O2 C39 1.358(5) . ?
N6 C21 1.341(5) . ?
N6 C25 1.308(5) . ?
N7 H7A 0.8600 . ?
N7 H7B 0.8600 . ?
N7 C26 1.330(5) . ?
N8 C26 1.291(5) . ?
N8 C27 1.390(4) . ?
N9 C27 1.380(5) . ?
N9 C33 1.331(4) . ?
N10 C28 1.405(4) . ?
N10 C32 1.397(5) . ?
N10 C33 1.354(5) . ?
C40 H40A 0.9600 . ?
C40 H40B 0.9600 . ?
C40 H40C 0.9600 . ?
C21 H21 0.9300 . ?
C21 C22 1.340(7) . ?
C22 H22 0.9300 . ?
C22 C23 1.330(7) . ?
C23 H23 0.9300 . ?
C23 C24 1.389(6) . ?
C24 H24 0.9300 . ?
C24 C25 1.353(6) . ?
C25 C26 1.492(5) . ?
C27 C28 1.379(5) . ?
C28 C29 1.392(6) . ?
C29 H29 0.9300 . ?
C29 C30 1.350(6) . ?
C30 H30 0.9300 . ?
C30 C31 1.430(6) . ?
C31 H31 0.9300 . ?
C31 C32 1.318(6) . ?
C32 H32 0.9300 . ?
C33 C34 1.469(5) . ?
C34 C35 1.380(5) . ?
C34 C39 1.406(6) . ?
C35 H35 0.9300 . ?
C35 C36 1.394(6) . ?
C36 H36 0.9300 . ?
C36 C37 1.369(7) . ?
C37 H37 0.9300 . ?
C37 C38 1.360(6) . ?
C38 H38 0.9300 . ?
C38 C39 1.381(6) . ?

loop_
_geom_torsion_atom_site_label_1
_geom_torsion_atom_site_label_2
_geom_torsion_atom_site_label_3
_geom_torsion_atom_site_label_4
_geom_torsion
_geom_torsion_site_symmetry_1
_geom_torsion_site_symmetry_2
_geom_torsion_site_symmetry_3
_geom_torsion_site_symmetry_4
_geom_torsion_publ_flag
N1 C1 C2 C3 2.8(10) . . . . ?
N1 C5 C6 N2 -1.4(5) . . . . ?
N1 C5 C6 N3 178.9(4) . . . . ?
N3 C7 C8 N5 177.8(3) . . . . ?
N3 C7 C8 C9 -5.9(7) . . . . ?
N4 C7 C8 N5 -1.0(4) . . . . ?
N4 C7 C8 C9 175.3(4) . . . . ?
N4 C13 C14 C15 50.8(5) . . . . ?
N4 C13 C14 C19 -122.3(5) . . . . ?
N5 C8 C9 C10 0.6(6) . . . . ?
N5 C13 C14 C15 -128.1(4) . . . . ?
N5 C13 C14 C19 58.8(5) . . . . ?
C1 N1 C5 C4 1.0(7) . . . . ?
C1 N1 C5 C6 177.0(4) . . . . ?
C3 C4 C5 N1 -0.1(8) . . . . ?
C3 C4 C5 C6 -175.9(4) . . . . ?
C4 C3 C2 C1 -1.7(10) . . . . ?
C4 C5 C6 N2 174.7(4) . . . . ?
C4 C5 C6 N3 -5.1(6) . . . . ?
C5 N1 C1 C2 -2.4(9) . . . . ?
C6 N3 C7 N4 -1.7(6) . . . . ?
C6 N3 C7 C8 179.7(3) . . . . ?
C7 N3 C6 N2 -3.0(6) . . . . ?
C7 N3 C6 C5 176.7(3) . . . . ?
C7 N4 C13 N5 -1.6(4) . . . . ?
C7 N4 C13 C14 179.3(4) . . . . ?
C7 C8 C9 C10 -175.3(4) . . . . ?
C8 N5 C12 C11 -0.1(5) . . . . ?
C8 N5 C13 N4 1.0(4) . . . . ?
C8 N5 C13 C14 -180.0(3) . . . . ?
C8 C9 C10 C11 -0.3(6) . . . . ?
C9 C10 C11 C12 -0.2(7) . . . . ?
C10 C11 C12 N5 0.4(6) . . . . ?
C12 N5 C8 C7 176.7(3) . . . . ?
C12 N5 C8 C9 -0.4(5) . . . . ?
C12 N5 C13 N4 -175.2(3) . . . . ?
C12 N5 C13 C14 3.8(6) . . . . ?
C13 N4 C7 N3 -177.1(4) . . . . ?
C13 N4 C7 C8 1.7(4) . . . . ?
C13 N5 C8 C7 0.0(4) . . . . ?
C13 N5 C8 C9 -177.0(3) . . . . ?
C13 N5 C12 C11 175.7(4) . . . . ?
C13 C14 C15 C16 -175.5(4) . . . . ?
C13 C14 C19 O1 -3.6(6) . . . . ?
C13 C14 C19 C18 176.1(4) . . . . ?
C14 C15 C16 C17 0.2(7) . . . . ?
C15 C14 C19 O1 -176.7(4) . . . . ?
C15 C14 C19 C18 3.0(6) . . . . ?
C15 C16 C17 C18 1.0(7) . . . . ?
C16 C17 C18 C19 -0.2(7) . . . . ?
C17 C18 C19 O1 177.8(4) . . . . ?
C17 C18 C19 C14 -1.8(7) . . . . ?
C19 C14 C15 C16 -2.1(6) . . . . ?
C20 O1 C19 C14 163.8(4) . . . . ?
C20 O1 C19 C18 -15.8(7) . . . . ?
C2 C3 C4 C5 0.5(9) . . . . ?
N6 C21 C22 C23 3.8(11) . . . . ?
N6 C25 C26 N7 -6.3(6) . . . . ?
N6 C25 C26 N8 174.7(5) . . . . ?
N8 C27 C28 N10 -178.0(4) . . . . ?
N8 C27 C28 C29 2.0(10) . . . . ?
N9 C27 C28 N10 1.0(5) . . . . ?
N9 C27 C28 C29 -179.0(6) . . . . ?
N9 C33 C34 C35 -57.0(6) . . . . ?
N9 C33 C34 C39 118.7(5) . . . . ?
N10 C28 C29 C30 -0.6(9) . . . . ?
N10 C33 C34 C35 123.1(5) . . . . ?
N10 C33 C34 C39 -61.3(7) . . . . ?
C40 O2 C39 C34 -172.5(5) . . . . ?
C40 O2 C39 C38 6.8(7) . . . . ?
C21 N6 C25 C24 -1.7(8) . . . . ?
C21 N6 C25 C26 179.6(5) . . . . ?
C21 C22 C23 C24 -2.9(11) . . . . ?
C22 C23 C24 C25 0.0(10) . . . . ?
C23 C24 C25 N6 2.4(9) . . . . ?
C23 C24 C25 C26 -179.0(5) . . . . ?
C24 C25 C26 N7 175.0(5) . . . . ?
C24 C25 C26 N8 -3.9(7) . . . . ?
C25 N6 C21 C22 -1.4(10) . . . . ?
C26 N8 C27 N9 -9.9(7) . . . . ?
C26 N8 C27 C28 168.9(5) . . . . ?
C27 N8 C26 N7 2.2(7) . . . . ?
C27 N8 C26 C25 -179.0(4) . . . . ?
C27 N9 C33 N10 0.3(5) . . . . ?
C27 N9 C33 C34 -179.7(4) . . . . ?
C27 C28 C29 C30 179.4(6) . . . . ?
C28 N10 C32 C31 -1.6(8) . . . . ?
C28 N10 C33 N9 0.3(5) . . . . ?
C28 N10 C33 C34 -179.7(4) . . . . ?
C28 C29 C30 C31 -0.1(11) . . . . ?
C29 C30 C31 C32 -0.2(11) . . . . ?
C30 C31 C32 N10 1.0(10) . . . . ?
C32 N10 C28 C27 -178.6(4) . . . . ?
C32 N10 C28 C29 1.4(7) . . . . ?
C32 N10 C33 N9 177.8(5) . . . . ?
C32 N10 C33 C34 -2.3(8) . . . . ?
C33 N9 C27 N8 178.2(4) . . . . ?
C33 N9 C27 C28 -0.8(5) . . . . ?
C33 N10 C28 C27 -0.8(5) . . . . ?
C33 N10 C28 C29 179.2(5) . . . . ?
C33 N10 C32 C31 -178.8(6) . . . . ?
C33 C34 C35 C36 175.2(4) . . . . ?
C33 C34 C39 O2 3.4(6) . . . . ?
C33 C34 C39 C38 -176.0(4) . . . . ?
C34 C35 C36 C37 0.6(7) . . . . ?
C35 C34 C39 O2 179.1(4) . . . . ?
C35 C34 C39 C38 -0.3(6) . . . . ?
C35 C36 C37 C38 0.3(7) . . . . ?
C36 C37 C38 C39 -1.2(7) . . . . ?
C37 C38 C39 O2 -178.1(4) . . . . ?
C37 C38 C39 C34 1.2(7) . . . . ?
C39 C34 C35 C36 -0.6(6) . . . . ?
